data_1572675
loop_
_publ_author_name
'Sarkar, Sabyasachi'
'Wu, Chang-Quan'
'Manna, Santanu'
'Samanta, Deepannita'
'Chen, Peter P.-Y.'
'Rath, Sankar Prasad'

_publ_section_title
;
 Probing substrate binding inside a paramagnetic cavity: a NMR
 spectroscopy toolbox for combined experimental and theoretical
 investigation.
;
_journal_issue 42
_journal_name_full 'Chemical science'
_journal_page_first 17407
_journal_page_last 17417
_journal_paper_doi 10.1039/d4sc05432f
_journal_volume 15
_journal_year 2024
_chemical_formula_sum 'C94 H105 Fe2 N15 O14'
_chemical_formula_weight 1780.62
_space_group_crystal_system triclinic
_space_group_IT_number 2
_space_group_name_Hall '-P 1'
_space_group_name_H-M_alt 'P -1'
_atom_sites_solution_hydrogens geom
_audit_creation_method SHELXL-2018/3
_audit_update_record
;
2024-05-21 deposited with the CCDC.	2024-09-19 downloaded from the CCDC.
;
_cell_angle_alpha 82.660(5)
_cell_angle_beta 82.881(5)
_cell_angle_gamma 80.640(5)
_cell_formula_units_Z 2
_cell_length_a 12.778(5)
_cell_length_b 16.435(5)
_cell_length_c 21.845(5)
_cell_measurement_reflns_used 999
_cell_measurement_temperature 100(2)
_cell_measurement_theta_max 27.0
_cell_measurement_theta_min 2.5
_cell_volume 4464(2)
_computing_cell_refinement 'Bruker SAINT'
_computing_data_collection 'Bruker APEX'
_computing_data_reduction 'Bruker SAINT'
_computing_molecular_graphics 'SHELXL 5.1, XP (Sheldrick, 1994)'
_computing_publication_material SHELXL-97
_computing_structure_refinement 'SHELXL-2018/3 (Sheldrick, 2018)'
_computing_structure_solution 'SHELXT 2014/5 (Sheldrick, 2014)'
_diffrn_ambient_temperature 100(2)
_diffrn_measured_fraction_theta_full 0.997
_diffrn_measured_fraction_theta_max 0.997
_diffrn_measurement_device_type 'Bruker SMART APEX'
_diffrn_measurement_method \w
_diffrn_radiation_type MoK\a
_diffrn_radiation_wavelength 0.71069
_diffrn_reflns_av_R_equivalents 0.0601
_diffrn_reflns_av_unetI/netI 0.0859
_diffrn_reflns_Laue_measured_fraction_full 0.997
_diffrn_reflns_Laue_measured_fraction_max 0.997
_diffrn_reflns_limit_h_max 15
_diffrn_reflns_limit_h_min -15
_diffrn_reflns_limit_k_max 19
_diffrn_reflns_limit_k_min -19
_diffrn_reflns_limit_l_max 26
_diffrn_reflns_limit_l_min -26
_diffrn_reflns_number 52263
_diffrn_reflns_point_group_measured_fraction_full 0.997
_diffrn_reflns_point_group_measured_fraction_max 0.997
_diffrn_reflns_theta_full 25.000
_diffrn_reflns_theta_max 25.499
_diffrn_reflns_theta_min 2.599
_diffrn_source 'fine-focus sealed tube'
_exptl_absorpt_coefficient_mu 0.398
_exptl_absorpt_correction_T_max 0.953
_exptl_absorpt_correction_T_min 0.926
_exptl_absorpt_correction_type multi-scan
_exptl_absorpt_process_details 'SADABS 2.05 (Sheldrick, 2002)'
_exptl_crystal_colour 'dark red'
_exptl_crystal_density_diffrn 1.325
_exptl_crystal_description block
_exptl_crystal_F_000 1876
_exptl_crystal_size_max 0.200
_exptl_crystal_size_mid 0.160
_exptl_crystal_size_min 0.120
_refine_diff_density_max 0.827
_refine_diff_density_min -0.375
_refine_diff_density_rms 0.068
_refine_ls_extinction_method none
_refine_ls_goodness_of_fit_ref 1.021
_refine_ls_hydrogen_treatment constr
_refine_ls_matrix_type full
_refine_ls_number_parameters 1154
_refine_ls_number_reflns 16554
_refine_ls_number_restraints 0
_refine_ls_restrained_S_all 1.021
_refine_ls_R_factor_all 0.1281
_refine_ls_R_factor_gt 0.0699
_refine_ls_shift/su_max 0.001
_refine_ls_shift/su_mean 0.000
_refine_ls_structure_factor_coef Fsqd
_refine_ls_weighting_details 'w=1/[\s^2^(Fo^2^)+(0.0714P)^2^+6.0994P] where P=(Fo^2^+2Fc^2^)/3'
_refine_ls_weighting_scheme calc
_refine_ls_wR_factor_gt 0.1499
_refine_ls_wR_factor_ref 0.1769
_reflns_Friedel_coverage 0.000
_reflns_number_gt 10327
_reflns_number_total 16554
_reflns_threshold_expression 'I > 2\s(I)'
_cod_data_source_file d4sc05432f2.cif
_cod_data_source_block shelx
_cod_depositor_comments 'Adding full bibliography for 1572675--1572677.cif.'
_cod_database_code 1572675
_shelx_shelxl_version_number 2018/3
_shelx_space_group_comment
;
The symmetry employed for this shelxl refinement is uniquely defined
by the following loop, which should always be used as a source of
symmetry information in preference to the above space-group names.
They are only intended as comments.
;
_shelx_estimated_absorpt_t_min 0.925
_shelx_estimated_absorpt_t_max 0.954

loop_
_space_group_symop_operation_xyz
'x, y, z'
'-x, -y, -z'

loop_
_atom_site_label
_atom_site_type_symbol
_atom_site_fract_x
_atom_site_fract_y
_atom_site_fract_z
_atom_site_U_iso_or_equiv
_atom_site_adp_type
_atom_site_occupancy
_atom_site_site_symmetry_order
_atom_site_calc_flag
_atom_site_refinement_flags_posn
_atom_site_refinement_flags_adp
_atom_site_refinement_flags_occupancy
_atom_site_disorder_assembly
_atom_site_disorder_group
Fe1 Fe 0.60543(4) 0.15195(3) 0.77936(3) 0.02978(16) Uani 1 1 d . . . . .
Fe2 Fe 0.11057(4) 0.28627(4) 0.69025(3) 0.02891(16) Uani 1 1 d . . . . .
O1L O 0.7490(2) 0.17466(18) 0.76759(13) 0.0413(8) Uani 1 1 d . . . . .
O2L O 0.7859(3) 0.2167(3) 0.87678(15) 0.0617(10) Uani 1 1 d . . . . .
O3L O 0.7500(3) 0.3500(3) 0.88302(17) 0.0699(11) Uani 1 1 d . . . . .
O4L O 0.8628(3) 0.5329(2) 0.7109(2) 0.0678(11) Uani 1 1 d . . . . .
O5L O 0.8748(3) 0.4975(2) 0.61738(17) 0.0599(10) Uani 1 1 d . . . . .
O6L O 0.8065(3) 0.1381(2) 0.65132(16) 0.0570(9) Uani 1 1 d . . . . .
O7L O 0.7925(3) 0.2431(2) 0.58175(15) 0.0682(11) Uani 1 1 d . . . . .
O8L O 0.2567(2) 0.23512(16) 0.68957(12) 0.0309(6) Uani 1 1 d . . . . .
O9L O 0.3216(3) 0.1438(2) 0.59437(15) 0.0527(9) Uani 1 1 d . . . . .
O10L O 0.2960(3) 0.0163(2) 0.61915(18) 0.0687(11) Uani 1 1 d . . . . .
O11L O 0.4070(3) -0.1227(2) 0.81046(19) 0.0713(11) Uani 1 1 d . . . . .
O12L O 0.4040(3) -0.0531(2) 0.88905(18) 0.0660(10) Uani 1 1 d . . . . .
O13L O 0.3039(2) 0.30651(18) 0.78212(14) 0.0428(8) Uani 1 1 d . . . . .
O14L O 0.2866(3) 0.2349(2) 0.87228(15) 0.0530(9) Uani 1 1 d . . . . .
N1 N 0.5391(2) 0.25594(19) 0.72646(14) 0.0288(8) Uani 1 1 d . . . . .
N1L N 0.7731(3) 0.2896(3) 0.85376(19) 0.0531(11) Uani 1 1 d . . . . .
N2 N 0.5907(3) 0.0805(2) 0.71101(16) 0.0360(8) Uani 1 1 d . . . . .
N2L N 0.8608(3) 0.4838(3) 0.6744(2) 0.0497(11) Uani 1 1 d . . . . .
N3L N 0.8007(3) 0.2123(3) 0.63569(18) 0.0484(10) Uani 1 1 d . . . . .
N3 N 0.6173(3) 0.0433(2) 0.83719(16) 0.0360(8) Uani 1 1 d . . . . .
N4 N 0.5464(3) 0.2170(2) 0.85357(14) 0.0307(8) Uani 1 1 d . . . . .
N4L N 0.3116(3) 0.0835(3) 0.63243(19) 0.0480(10) Uani 1 1 d . . . . .
N5 N 0.1092(2) 0.40912(19) 0.65855(14) 0.0289(8) Uani 1 1 d . . . . .
N5L N 0.3940(3) -0.0582(3) 0.8346(2) 0.0538(11) Uani 1 1 d . . . . .
N6L N 0.3006(3) 0.2409(2) 0.81535(17) 0.0369(9) Uani 1 1 d . . . . .
N6 N 0.0817(2) 0.26510(19) 0.60326(14) 0.0270(7) Uani 1 1 d . . . . .
N7 N 0.0492(3) 0.1778(2) 0.72254(15) 0.0373(9) Uani 1 1 d . . . . .
N8 N 0.0682(3) 0.3257(2) 0.77698(15) 0.0372(9) Uani 1 1 d . . . . .
N9 N 0.3136(3) 0.4792(2) 0.79979(15) 0.0378(9) Uani 1 1 d . . . . .
H9A H 0.307041 0.429546 0.791073 0.045 Uiso 1 1 calc R U . . .
C1 C 0.5218(3) 0.3376(2) 0.74002(18) 0.0277(9) Uani 1 1 d . . . . .
C1L C 0.7801(3) 0.2443(3) 0.7471(2) 0.0379(11) Uani 1 1 d . . . . .
C2 C 0.5034(3) 0.3923(2) 0.68271(18) 0.0345(10) Uani 1 1 d . . . . .
C2L C 0.7917(3) 0.3050(3) 0.7850(2) 0.0416(11) Uani 1 1 d . . . . .
C3 C 0.5098(3) 0.3431(3) 0.63721(19) 0.0362(10) Uani 1 1 d . . . . .
C3L C 0.8173(3) 0.3820(3) 0.7627(2) 0.0439(12) Uani 1 1 d . . . . .
H3LA H 0.822559 0.420982 0.790392 0.053 Uiso 1 1 calc R U . . .
C4 C 0.5318(3) 0.2593(2) 0.66377(18) 0.0322(10) Uani 1 1 d . . . . .
C4L C 0.8354(3) 0.4016(3) 0.6994(2) 0.0395(11) Uani 1 1 d . . . . .
C5 C 0.5462(3) 0.1923(3) 0.6305(2) 0.0388(11) Uani 1 1 d . . . . .
H5A H 0.535595 0.204604 0.587839 0.047 Uiso 1 1 calc R U . . .
C5L C 0.8306(3) 0.3452(3) 0.6589(2) 0.0414(12) Uani 1 1 d . . . . .
H5LA H 0.845158 0.359226 0.615468 0.050 Uiso 1 1 calc R U . . .
C6L C 0.8046(3) 0.2686(3) 0.6817(2) 0.0383(11) Uani 1 1 d . . . . .
C6 C 0.5736(3) 0.1098(3) 0.6505(2) 0.0378(10) Uani 1 1 d . . . . .
C7L C 0.2960(3) 0.1681(2) 0.72130(18) 0.0299(9) Uani 1 1 d . . . . .
C7 C 0.5880(4) 0.0437(3) 0.6118(2) 0.0453(12) Uani 1 1 d . . . . .
C8L C 0.3195(3) 0.0903(3) 0.6980(2) 0.0350(10) Uani 1 1 d . . . . .
C8 C 0.6155(4) -0.0266(3) 0.6493(2) 0.0463(12) Uani 1 1 d . . . . .
C9 C 0.6176(3) -0.0039(3) 0.7106(2) 0.0401(11) Uani 1 1 d . . . . .
C9L C 0.3500(3) 0.0170(3) 0.7343(2) 0.0405(11) Uani 1 1 d . . . . .
H9LA H 0.362026 -0.034469 0.717282 0.049 Uiso 1 1 calc R U . . .
C10L C 0.3626(3) 0.0200(3) 0.7952(2) 0.0409(11) Uani 1 1 d . . . . .
C10 C 0.6461(3) -0.0579(3) 0.7625(2) 0.0431(11) Uani 1 1 d . . . . .
H10A H 0.666318 -0.114908 0.756794 0.052 Uiso 1 1 calc R U . . .
C11L C 0.3476(3) 0.0930(3) 0.8210(2) 0.0359(10) Uani 1 1 d . . . . .
H11A H 0.359430 0.093862 0.863010 0.043 Uiso 1 1 calc R U . . .
C11 C 0.6475(3) -0.0365(3) 0.8208(2) 0.0405(11) Uani 1 1 d . . . . .
C12L C 0.3151(3) 0.1650(2) 0.78482(19) 0.0323(10) Uani 1 1 d . . . . .
C12 C 0.6754(3) -0.0924(3) 0.8747(2) 0.0456(12) Uani 1 1 d . . . . .
C13 C 0.6584(3) -0.0477(3) 0.9237(2) 0.0424(12) Uani 1 1 d . . . . .
C14 C 0.6206(3) 0.0374(3) 0.9002(2) 0.0371(11) Uani 1 1 d . . . . .
C15 C 0.5888(3) 0.1019(3) 0.9352(2) 0.0384(11) Uani 1 1 d . . . . .
H15A H 0.590774 0.088961 0.978756 0.046 Uiso 1 1 calc R U . . .
C16 C 0.5538(3) 0.1843(3) 0.91451(18) 0.0336(10) Uani 1 1 d . . . . .
C17 C 0.5265(3) 0.2482(3) 0.95447(19) 0.0392(11) Uani 1 1 d . . . . .
C18 C 0.5032(4) 0.3214(3) 0.9184(2) 0.0412(11) Uani 1 1 d . . . . .
C19 C 0.5197(3) 0.3019(3) 0.85427(18) 0.0304(9) Uani 1 1 d . . . . .
C20 C 0.5154(3) 0.3595(2) 0.80050(18) 0.0292(9) Uani 1 1 d . . . . .
C21 C 0.4789(4) 0.4860(3) 0.6697(2) 0.0459(12) Uani 1 1 d . . . . .
H21A H 0.429905 0.500043 0.636907 0.055 Uiso 1 1 calc R U . . .
H21B H 0.441876 0.508897 0.707687 0.055 Uiso 1 1 calc R U . . .
C22 C 0.5765(5) 0.5259(3) 0.6494(3) 0.0761(18) Uani 1 1 d . . . . .
H22A H 0.555801 0.585902 0.640259 0.114 Uiso 1 1 calc R U . . .
H22B H 0.614133 0.502997 0.612087 0.114 Uiso 1 1 calc R U . . .
H22C H 0.623566 0.514973 0.682657 0.114 Uiso 1 1 calc R U . . .
C23 C 0.4923(3) 0.3679(3) 0.5692(2) 0.0432(11) Uani 1 1 d . . . . .
H23A H 0.499686 0.427069 0.557608 0.052 Uiso 1 1 calc R U . . .
H23B H 0.546270 0.334196 0.542553 0.052 Uiso 1 1 calc R U . . .
C24 C 0.3833(4) 0.3540(3) 0.5599(2) 0.0584(14) Uani 1 1 d . . . . .
H24A H 0.373058 0.365874 0.515780 0.088 Uiso 1 1 calc R U . . .
H24B H 0.330115 0.390890 0.583838 0.088 Uiso 1 1 calc R U . . .
H24C H 0.374961 0.296176 0.574090 0.088 Uiso 1 1 calc R U . . .
C25 C 0.5833(4) 0.0553(3) 0.5430(2) 0.0594(15) Uani 1 1 d . . . . .
H25A H 0.518604 0.094660 0.533406 0.071 Uiso 1 1 calc R U . . .
H25B H 0.577195 0.001559 0.528915 0.071 Uiso 1 1 calc R U . . .
C26 C 0.6810(5) 0.0881(4) 0.5071(2) 0.0703(16) Uani 1 1 d . . . . .
H26A H 0.674541 0.093330 0.462477 0.105 Uiso 1 1 calc R U . . .
H26B H 0.745452 0.049542 0.516376 0.105 Uiso 1 1 calc R U . . .
H26C H 0.685716 0.142633 0.519379 0.105 Uiso 1 1 calc R U . . .
C27 C 0.6348(4) -0.1147(3) 0.6320(3) 0.0566(14) Uani 1 1 d . . . . .
H27A H 0.688379 -0.148806 0.657336 0.068 Uiso 1 1 calc R U . . .
H27B H 0.663688 -0.114563 0.587799 0.068 Uiso 1 1 calc R U . . .
C28 C 0.5317(4) -0.1529(3) 0.6426(3) 0.0773(19) Uani 1 1 d . . . . .
H28A H 0.545494 -0.208283 0.628504 0.116 Uiso 1 1 calc R U . . .
H28B H 0.477475 -0.117656 0.619103 0.116 Uiso 1 1 calc R U . . .
H28C H 0.506190 -0.157213 0.686889 0.116 Uiso 1 1 calc R U . . .
C29 C 0.7143(4) -0.1834(3) 0.8736(3) 0.0584(14) Uani 1 1 d . . . . .
H29A H 0.668158 -0.206975 0.849373 0.070 Uiso 1 1 calc R U . . .
H29B H 0.707735 -0.211221 0.916519 0.070 Uiso 1 1 calc R U . . .
C30 C 0.8304(4) -0.2020(3) 0.8452(3) 0.0769(18) Uani 1 1 d . . . . .
H30A H 0.849925 -0.261848 0.843221 0.115 Uiso 1 1 calc R U . . .
H30B H 0.877228 -0.183191 0.871009 0.115 Uiso 1 1 calc R U . . .
H30C H 0.838117 -0.172808 0.803248 0.115 Uiso 1 1 calc R U . . .
C31 C 0.6791(4) -0.0741(3) 0.9901(2) 0.0530(13) Uani 1 1 d . . . . .
H31A H 0.685419 -0.135221 0.998164 0.064 Uiso 1 1 calc R U . . .
H31B H 0.617732 -0.049950 1.017728 0.064 Uiso 1 1 calc R U . . .
C32 C 0.7805(4) -0.0467(4) 1.0053(2) 0.0657(16) Uani 1 1 d . . . . .
H32A H 0.793138 -0.067964 1.048115 0.099 Uiso 1 1 calc R U . . .
H32B H 0.772367 0.014001 1.000501 0.099 Uiso 1 1 calc R U . . .
H32C H 0.841071 -0.068667 0.976907 0.099 Uiso 1 1 calc R U . . .
C33 C 0.5355(4) 0.2338(3) 1.0232(2) 0.0483(12) Uani 1 1 d . . . . .
H33A H 0.509948 0.180959 1.040500 0.058 Uiso 1 1 calc R U . . .
H33B H 0.490017 0.279202 1.043893 0.058 Uiso 1 1 calc R U . . .
C34 C 0.6510(4) 0.2301(3) 1.0359(2) 0.0608(15) Uani 1 1 d . . . . .
H34A H 0.656897 0.214980 1.080365 0.091 Uiso 1 1 calc R U . . .
H34B H 0.673543 0.284551 1.023188 0.091 Uiso 1 1 calc R U . . .
H34C H 0.696898 0.188506 1.012376 0.091 Uiso 1 1 calc R U . . .
C35 C 0.4605(5) 0.4008(3) 0.9469(2) 0.0684(17) Uani 1 1 d . . . . .
H35A H 0.478724 0.448513 0.917280 0.082 Uiso 1 1 calc R U . . .
H35B H 0.495201 0.401099 0.984905 0.082 Uiso 1 1 calc R U . . .
C36 C 0.3362(6) 0.4108(5) 0.9637(3) 0.124(3) Uani 1 1 d . . . . .
H36A H 0.311057 0.464165 0.980024 0.185 Uiso 1 1 calc R U . . .
H36B H 0.318235 0.365658 0.995131 0.185 Uiso 1 1 calc R U . . .
H36C H 0.301684 0.408745 0.926364 0.185 Uiso 1 1 calc R U . . .
C37 C 0.5097(3) 0.4494(2) 0.80800(19) 0.0366(10) Uani 1 1 d . . . . .
H37A H 0.544267 0.452577 0.845603 0.044 Uiso 1 1 calc R U . . .
H37B H 0.554008 0.474162 0.772219 0.044 Uiso 1 1 calc R U . . .
C38 C 0.4072(4) 0.5021(3) 0.81301(19) 0.0376(10) Uani 1 1 d . . . . .
C39 C 0.3837(4) 0.5849(3) 0.8247(2) 0.0483(12) Uani 1 1 d . . . . .
C40 C 0.4655(5) 0.6365(3) 0.8369(3) 0.0688(17) Uani 1 1 d . . . . .
H40A H 0.428909 0.682230 0.860681 0.083 Uiso 1 1 calc R U . . .
H40B H 0.517392 0.601351 0.862830 0.083 Uiso 1 1 calc R U . . .
C41 C 0.5250(6) 0.6727(4) 0.7789(4) 0.107(3) Uani 1 1 d . . . . .
H41A H 0.572680 0.708326 0.789844 0.160 Uiso 1 1 calc R U . . .
H41B H 0.474070 0.705567 0.751965 0.160 Uiso 1 1 calc R U . . .
H41C H 0.567049 0.627759 0.756967 0.160 Uiso 1 1 calc R U . . .
C101 C 0.1245(3) 0.4726(3) 0.6913(2) 0.0351(10) Uani 1 1 d . . . . .
C102 C 0.1471(4) 0.5439(3) 0.6475(2) 0.0425(11) Uani 1 1 d . . . . .
C103 C 0.1383(3) 0.5245(2) 0.59025(19) 0.0318(10) Uani 1 1 d . . . . .
C104 C 0.1169(3) 0.4408(2) 0.59659(18) 0.0279(9) Uani 1 1 d . . . . .
C105 C 0.1095(3) 0.3985(2) 0.54714(18) 0.0267(9) Uani 1 1 d . . . . .
H10B H 0.113431 0.429378 0.507286 0.032 Uiso 1 1 calc R U . . .
C106 C 0.0972(3) 0.3164(2) 0.54893(17) 0.0251(9) Uani 1 1 d . . . . .
C107 C 0.1005(3) 0.2720(2) 0.49605(18) 0.0290(9) Uani 1 1 d . . . . .
C108 C 0.0862(3) 0.1928(2) 0.51812(19) 0.0315(9) Uani 1 1 d . . . . .
C109 C 0.0745(3) 0.1892(2) 0.58470(18) 0.0315(10) Uani 1 1 d . . . . .
C110 C 0.0580(4) 0.1197(3) 0.6245(2) 0.0445(12) Uani 1 1 d . . . . .
H11B H 0.054584 0.070959 0.606183 0.053 Uiso 1 1 calc R U . . .
C111 C 0.0459(4) 0.1137(3) 0.6886(2) 0.0459(12) Uani 1 1 d . . . . .
C112 C 0.0226(5) 0.0414(3) 0.7298(3) 0.0679(17) Uani 1 1 d . . . . .
C113 C 0.0106(4) 0.0624(3) 0.7879(2) 0.0621(15) Uani 1 1 d . . . . .
C114 C 0.0283(4) 0.1479(3) 0.7840(2) 0.0481(13) Uani 1 1 d . . . . .
C115 C 0.0250(4) 0.1933(3) 0.8321(2) 0.0503(13) Uani 1 1 d . . . . .
H11C H 0.011145 0.165212 0.872352 0.060 Uiso 1 1 calc R U . . .
C116 C 0.0393(3) 0.2753(3) 0.82998(19) 0.0447(12) Uani 1 1 d . . . . .
C117 C 0.0239(4) 0.3209(4) 0.8826(2) 0.0601(15) Uani 1 1 d . . . . .
C118 C 0.0469(4) 0.3985(4) 0.8630(2) 0.0572(14) Uani 1 1 d . . . . .
C119 C 0.0762(3) 0.4015(3) 0.7962(2) 0.0436(12) Uani 1 1 d . . . . .
C120 C 0.1092(3) 0.4688(3) 0.7565(2) 0.0411(11) Uani 1 1 d . . . . .
C121 C 0.1885(6) 0.6239(4) 0.6581(3) 0.085(2) Uani 1 1 d . . . . .
H12A H 0.221892 0.614064 0.697498 0.102 Uiso 1 1 calc R U . . .
H12B H 0.244160 0.636579 0.624081 0.102 Uiso 1 1 calc R U . . .
C122 C 0.1068(7) 0.6931(5) 0.6608(4) 0.116(3) Uani 1 1 d . . . . .
H12C H 0.136873 0.741590 0.668499 0.175 Uiso 1 1 calc R U . . .
H12D H 0.051451 0.680983 0.694456 0.175 Uiso 1 1 calc R U . . .
H12E H 0.075541 0.704711 0.621263 0.175 Uiso 1 1 calc R U . . .
C123 C 0.1547(3) 0.5768(2) 0.5296(2) 0.0381(10) Uani 1 1 d . . . . .
H12F H 0.137057 0.636024 0.536473 0.046 Uiso 1 1 calc R U . . .
H12G H 0.105280 0.565452 0.501267 0.046 Uiso 1 1 calc R U . . .
C124 C 0.2680(4) 0.5606(3) 0.4989(2) 0.0521(13) Uani 1 1 d . . . . .
H12H H 0.276686 0.600430 0.461908 0.078 Uiso 1 1 calc R U . . .
H12I H 0.282835 0.504089 0.486934 0.078 Uiso 1 1 calc R U . . .
H12J H 0.317785 0.566908 0.528106 0.078 Uiso 1 1 calc R U . . .
C125 C 0.1232(3) 0.3067(3) 0.42990(18) 0.0373(10) Uani 1 1 d . . . . .
H12K H 0.077705 0.361068 0.422537 0.045 Uiso 1 1 calc R U . . .
H12L H 0.104231 0.269051 0.402473 0.045 Uiso 1 1 calc R U . . .
C126 C 0.2397(3) 0.3178(3) 0.4129(2) 0.0442(11) Uani 1 1 d . . . . .
H12M H 0.252573 0.332901 0.367994 0.066 Uiso 1 1 calc R U . . .
H12N H 0.285552 0.265816 0.424783 0.066 Uiso 1 1 calc R U . . .
H12O H 0.255763 0.361935 0.434845 0.066 Uiso 1 1 calc R U . . .
C127 C 0.0802(4) 0.1229(3) 0.4823(2) 0.0446(12) Uani 1 1 d . . . . .
H12P H 0.116239 0.070864 0.503401 0.053 Uiso 1 1 calc R U . . .
H12Q H 0.118732 0.132521 0.440477 0.053 Uiso 1 1 calc R U . . .
C128 C -0.0342(4) 0.1131(3) 0.4759(2) 0.0547(13) Uani 1 1 d . . . . .
H12R H -0.034142 0.066376 0.452061 0.082 Uiso 1 1 calc R U . . .
H12S H -0.069853 0.164013 0.454204 0.082 Uiso 1 1 calc R U . . .
H12T H -0.072384 0.102423 0.517162 0.082 Uiso 1 1 calc R U . . .
C129 C 0.0277(7) -0.0482(5) 0.7057(4) 0.040(2) Uani 0.602(13) 1 d . . P A 1
H12U H 0.084027 -0.055097 0.670572 0.049 Uiso 0.602(13) 1 calc R U P A 1
H12V H 0.045221 -0.092640 0.739563 0.049 Uiso 0.602(13) 1 calc R U P A 1
C130 C -0.0773(7) -0.0545(5) 0.6856(4) 0.054(3) Uani 0.602(13) 1 d . . P A 1
H13C H -0.076729 -0.110567 0.674738 0.081 Uiso 0.602(13) 1 calc R U P A 1
H13D H -0.090814 -0.014108 0.649313 0.081 Uiso 0.602(13) 1 calc R U P A 1
H13E H -0.133533 -0.042812 0.719471 0.081 Uiso 0.602(13) 1 calc R U P A 1
C29B C -0.0280(14) -0.0217(10) 0.7151(8) 0.062(5) Uiso 0.398(13) 1 d . . P A 2
H29C H -0.066309 -0.005185 0.677682 0.075 Uiso 0.398(13) 1 calc R U P A 2
H29D H -0.076608 -0.042854 0.750208 0.075 Uiso 0.398(13) 1 calc R U P A 2
C30B C 0.0760(16) -0.0835(12) 0.7029(9) 0.081(6) Uiso 0.398(13) 1 d . . P A 2
H30D H 0.058664 -0.133614 0.688899 0.122 Uiso 0.398(13) 1 calc R U P A 2
H30E H 0.110424 -0.098377 0.741235 0.122 Uiso 0.398(13) 1 calc R U P A 2
H30F H 0.124464 -0.057516 0.670740 0.122 Uiso 0.398(13) 1 calc R U P A 2
C131 C -0.0189(6) 0.0108(4) 0.8481(3) 0.094(2) Uani 1 1 d . . . . .
H13F H -0.058580 0.047786 0.878226 0.113 Uiso 1 1 calc R U . . .
H13G H -0.066561 -0.027837 0.840410 0.113 Uiso 1 1 calc R U . . .
C132 C 0.0771(7) -0.0380(4) 0.8755(3) 0.107(3) Uani 1 1 d . . . . .
H13H H 0.054814 -0.067483 0.915647 0.161 Uiso 1 1 calc R U . . .
H13I H 0.126208 -0.000309 0.881266 0.161 Uiso 1 1 calc R U . . .
H13J H 0.113159 -0.078285 0.847368 0.161 Uiso 1 1 calc R U . . .
C133 C -0.0121(5) 0.2882(4) 0.9491(2) 0.0782(18) Uani 1 1 d . . . . .
H13K H -0.060251 0.332579 0.969586 0.094 Uiso 1 1 calc R U . . .
H13L H -0.051922 0.241400 0.948871 0.094 Uiso 1 1 calc R U . . .
C134 C 0.0818(5) 0.2599(4) 0.9842(3) 0.094(2) Uani 1 1 d . . . . .
H13M H 0.057724 0.242170 1.027448 0.141 Uiso 1 1 calc R U . . .
H13N H 0.122960 0.305650 0.982643 0.141 Uiso 1 1 calc R U . . .
H13O H 0.126699 0.213307 0.965578 0.141 Uiso 1 1 calc R U . . .
C135 C 0.0312(5) 0.4652(4) 0.9065(3) 0.087(2) Uani 1 1 d . . . . .
H13P H 0.088112 0.500463 0.895500 0.104 Uiso 1 1 calc R U . . .
H13Q H 0.036653 0.439017 0.949618 0.104 Uiso 1 1 calc R U . . .
C136 C -0.0805(6) 0.5204(5) 0.9024(4) 0.121(3) Uani 1 1 d . . . . .
H13R H -0.089519 0.562453 0.931365 0.182 Uiso 1 1 calc R U . . .
H13S H -0.136755 0.485451 0.913143 0.182 Uiso 1 1 calc R U . . .
H13T H -0.084925 0.547754 0.860001 0.182 Uiso 1 1 calc R U . . .
C137 C 0.1265(4) 0.5437(3) 0.7850(2) 0.0481(12) Uani 1 1 d . . . . .
H13A H 0.108304 0.593323 0.755364 0.058 Uiso 1 1 calc R U . . .
H13B H 0.075266 0.549183 0.822688 0.058 Uiso 1 1 calc R U . . .
C138 C 0.2325(4) 0.5450(3) 0.8022(2) 0.0432(11) Uani 1 1 d . . . . .
C139 C 0.2757(4) 0.6116(3) 0.8181(2) 0.0513(13) Uani 1 1 d . . . . .
C140 C 0.2145(5) 0.6985(4) 0.8247(3) 0.0713(17) Uani 1 1 d . . . . .
H14A H 0.265858 0.737526 0.824703 0.086 Uiso 1 1 calc R U . . .
H14B H 0.173566 0.716869 0.788482 0.086 Uiso 1 1 calc R U . . .
C141 C 0.1397(5) 0.7013(4) 0.8828(3) 0.091(2) Uani 1 1 d . . . . .
H14C H 0.103598 0.758210 0.885703 0.137 Uiso 1 1 calc R U . . .
H14D H 0.179769 0.682696 0.918750 0.137 Uiso 1 1 calc R U . . .
H14E H 0.086539 0.664683 0.882064 0.137 Uiso 1 1 calc R U . . .

loop_
_atom_site_aniso_label
_atom_site_aniso_U_11
_atom_site_aniso_U_22
_atom_site_aniso_U_33
_atom_site_aniso_U_23
_atom_site_aniso_U_13
_atom_site_aniso_U_12
Fe1 0.0275(3) 0.0251(3) 0.0347(3) 0.0047(3) -0.0051(3) -0.0025(2)
Fe2 0.0226(3) 0.0340(3) 0.0278(3) 0.0066(3) -0.0034(2) -0.0045(3)
O1L 0.0288(16) 0.0422(18) 0.0476(18) 0.0195(15) -0.0054(13) -0.0070(14)
O2L 0.046(2) 0.092(3) 0.048(2) 0.029(2) -0.0140(16) -0.033(2)
O3L 0.066(3) 0.100(3) 0.051(2) -0.012(2) -0.0015(19) -0.034(2)
O4L 0.063(3) 0.051(2) 0.093(3) 0.003(2) -0.019(2) -0.0212(19)
O5L 0.045(2) 0.053(2) 0.069(2) 0.0291(19) 0.0002(18) -0.0053(16)
O6L 0.060(2) 0.038(2) 0.067(2) 0.0016(18) -0.0003(18) 0.0007(17)
O7L 0.099(3) 0.058(2) 0.041(2) 0.0051(18) -0.0039(19) -0.003(2)
O8L 0.0254(15) 0.0294(16) 0.0348(15) 0.0095(13) -0.0054(12) -0.0036(12)
O9L 0.055(2) 0.062(2) 0.0410(19) -0.0045(18) -0.0120(16) -0.0062(18)
O10L 0.080(3) 0.054(2) 0.080(3) -0.031(2) -0.024(2) -0.004(2)
O11L 0.076(3) 0.031(2) 0.093(3) 0.015(2) 0.011(2) -0.0003(18)
O12L 0.063(2) 0.064(2) 0.062(3) 0.031(2) -0.012(2) -0.0103(19)
O13L 0.0391(18) 0.0347(18) 0.055(2) -0.0042(16) -0.0076(15) -0.0061(14)
O14L 0.050(2) 0.074(2) 0.0376(19) -0.0146(17) -0.0012(15) -0.0131(18)
N1 0.0272(18) 0.0269(19) 0.0310(19) -0.0006(15) -0.0057(15) -0.0008(14)
N1L 0.033(2) 0.084(4) 0.045(3) 0.011(3) -0.0064(19) -0.027(2)
N2 0.031(2) 0.0251(19) 0.050(2) -0.0011(17) -0.0090(17) 0.0022(15)
N2L 0.029(2) 0.047(3) 0.067(3) 0.017(2) -0.005(2) -0.0058(19)
N3L 0.042(2) 0.047(3) 0.047(3) 0.011(2) 0.0006(19) 0.0043(19)
N3 0.032(2) 0.030(2) 0.044(2) 0.0048(17) -0.0038(16) -0.0065(16)
N4 0.0302(19) 0.031(2) 0.0300(19) 0.0023(16) -0.0033(15) -0.0075(15)
N4L 0.044(2) 0.046(3) 0.055(3) -0.016(2) -0.012(2) 0.000(2)
N5 0.0263(18) 0.0295(19) 0.0287(18) 0.0001(15) -0.0003(14) -0.0019(15)
N5L 0.044(2) 0.043(3) 0.066(3) 0.021(2) -0.002(2) -0.004(2)
N6L 0.027(2) 0.045(2) 0.040(2) -0.006(2) -0.0067(16) -0.0067(17)
N6 0.0240(17) 0.0276(19) 0.0291(18) 0.0055(15) -0.0063(14) -0.0067(14)
N7 0.031(2) 0.044(2) 0.034(2) 0.0165(18) -0.0057(16) -0.0104(17)
N8 0.0284(19) 0.051(2) 0.0289(19) 0.0063(18) 0.0000(15) -0.0060(17)
N9 0.043(2) 0.031(2) 0.040(2) -0.0096(17) -0.0033(17) -0.0009(17)
C1 0.025(2) 0.022(2) 0.034(2) -0.0024(18) -0.0001(17) -0.0008(17)
C1L 0.019(2) 0.043(3) 0.045(3) 0.019(2) -0.0047(19) -0.0038(19)
C2 0.040(3) 0.030(2) 0.031(2) 0.000(2) -0.0010(19) 0.0007(19)
C2L 0.025(2) 0.058(3) 0.040(3) 0.010(2) -0.0056(19) -0.012(2)
C3 0.040(3) 0.034(2) 0.031(2) 0.002(2) -0.0044(19) 0.002(2)
C3L 0.025(2) 0.054(3) 0.052(3) 0.004(2) -0.008(2) -0.012(2)
C4 0.035(2) 0.032(2) 0.029(2) -0.0031(19) -0.0068(18) 0.0000(19)
C4L 0.022(2) 0.040(3) 0.052(3) 0.010(2) -0.004(2) -0.0037(19)
C5 0.038(3) 0.045(3) 0.033(2) -0.011(2) -0.009(2) 0.002(2)
C5L 0.020(2) 0.048(3) 0.047(3) 0.020(2) -0.0006(19) 0.001(2)
C6L 0.028(2) 0.038(3) 0.044(3) 0.003(2) -0.004(2) 0.004(2)
C6 0.032(2) 0.030(3) 0.051(3) -0.010(2) -0.008(2) 0.0024(19)
C7L 0.023(2) 0.032(2) 0.034(2) 0.003(2) -0.0009(18) -0.0098(18)
C7 0.042(3) 0.035(3) 0.061(3) -0.017(2) -0.013(2) 0.001(2)
C8L 0.032(2) 0.034(3) 0.040(3) -0.003(2) -0.0061(19) -0.0077(19)
C8 0.035(3) 0.034(3) 0.069(3) -0.016(3) -0.002(2) 0.000(2)
C9 0.029(2) 0.030(3) 0.059(3) -0.007(2) -0.004(2) 0.0003(19)
C9L 0.034(2) 0.029(2) 0.058(3) -0.006(2) -0.003(2) -0.0033(19)
C10L 0.030(2) 0.038(3) 0.050(3) 0.014(2) -0.005(2) -0.003(2)
C10 0.038(3) 0.023(2) 0.065(3) 0.000(2) -0.003(2) 0.0008(19)
C11L 0.029(2) 0.041(3) 0.036(2) 0.006(2) -0.0029(19) -0.009(2)
C11 0.028(2) 0.031(3) 0.059(3) 0.006(2) 0.000(2) -0.0055(19)
C12L 0.026(2) 0.032(2) 0.038(2) 0.004(2) -0.0041(18) -0.0079(18)
C12 0.033(3) 0.034(3) 0.066(3) 0.014(3) -0.005(2) -0.006(2)
C13 0.030(2) 0.038(3) 0.054(3) 0.019(2) -0.008(2) -0.008(2)
C14 0.030(2) 0.037(3) 0.043(3) 0.012(2) -0.005(2) -0.012(2)
C15 0.033(2) 0.047(3) 0.033(2) 0.017(2) -0.0074(19) -0.013(2)
C16 0.027(2) 0.044(3) 0.031(2) 0.004(2) -0.0049(18) -0.0125(19)
C17 0.038(3) 0.050(3) 0.031(2) 0.003(2) -0.0039(19) -0.015(2)
C18 0.046(3) 0.041(3) 0.036(2) 0.003(2) -0.002(2) -0.010(2)
C19 0.028(2) 0.034(2) 0.028(2) -0.0045(19) -0.0026(17) -0.0037(18)
C20 0.023(2) 0.030(2) 0.035(2) -0.0050(19) -0.0025(17) -0.0023(17)
C21 0.060(3) 0.037(3) 0.036(3) -0.001(2) 0.002(2) -0.002(2)
C22 0.080(4) 0.051(3) 0.089(4) -0.008(3) 0.032(3) -0.016(3)
C23 0.040(3) 0.038(3) 0.049(3) 0.002(2) -0.006(2) -0.003(2)
C24 0.047(3) 0.060(3) 0.063(3) 0.011(3) -0.007(3) -0.005(3)
C25 0.065(4) 0.051(3) 0.067(4) -0.031(3) -0.022(3) 0.008(3)
C26 0.079(4) 0.083(4) 0.052(3) -0.032(3) 0.001(3) -0.007(3)
C27 0.051(3) 0.038(3) 0.082(4) -0.019(3) -0.007(3) -0.001(2)
C28 0.066(4) 0.036(3) 0.131(6) -0.032(3) 0.008(4) -0.008(3)
C29 0.053(3) 0.035(3) 0.079(4) 0.015(3) -0.005(3) 0.001(2)
C30 0.065(4) 0.044(3) 0.104(5) 0.022(3) 0.006(3) 0.011(3)
C31 0.046(3) 0.048(3) 0.059(3) 0.027(3) -0.012(2) -0.009(2)
C32 0.052(3) 0.078(4) 0.062(3) 0.025(3) -0.017(3) -0.012(3)
C33 0.061(3) 0.052(3) 0.032(2) 0.002(2) -0.001(2) -0.018(3)
C34 0.069(4) 0.082(4) 0.037(3) 0.004(3) -0.015(3) -0.030(3)
C35 0.111(5) 0.056(3) 0.032(3) -0.006(3) -0.006(3) 0.005(3)
C36 0.122(7) 0.143(7) 0.074(5) -0.024(5) 0.009(4) 0.070(5)
C37 0.049(3) 0.032(2) 0.030(2) -0.0027(19) -0.008(2) -0.008(2)
C38 0.043(3) 0.034(3) 0.035(2) -0.007(2) -0.006(2) -0.001(2)
C39 0.059(3) 0.038(3) 0.051(3) -0.020(2) -0.015(2) 0.003(2)
C40 0.076(4) 0.045(3) 0.094(5) -0.038(3) -0.035(4) 0.009(3)
C41 0.131(7) 0.069(5) 0.137(7) -0.015(5) -0.017(5) -0.059(5)
C101 0.027(2) 0.036(3) 0.041(3) -0.011(2) -0.0006(19) 0.0013(19)
C102 0.044(3) 0.035(3) 0.050(3) -0.006(2) -0.001(2) -0.012(2)
C103 0.028(2) 0.026(2) 0.041(2) -0.004(2) -0.0025(19) -0.0042(18)
C104 0.019(2) 0.028(2) 0.034(2) 0.0008(19) -0.0008(17) 0.0007(17)
C105 0.024(2) 0.026(2) 0.027(2) 0.0066(18) -0.0022(17) -0.0001(17)
C106 0.019(2) 0.022(2) 0.031(2) 0.0046(18) -0.0017(16) -0.0003(16)
C107 0.020(2) 0.030(2) 0.036(2) 0.0002(19) -0.0030(17) -0.0046(17)
C108 0.026(2) 0.030(2) 0.039(2) -0.0009(19) -0.0036(18) -0.0085(18)
C109 0.027(2) 0.032(2) 0.036(2) 0.007(2) -0.0083(18) -0.0097(18)
C110 0.048(3) 0.035(3) 0.053(3) 0.012(2) -0.017(2) -0.020(2)
C111 0.052(3) 0.043(3) 0.045(3) 0.018(2) -0.017(2) -0.021(2)
C112 0.097(5) 0.059(4) 0.057(4) 0.028(3) -0.027(3) -0.049(3)
C113 0.073(4) 0.066(4) 0.049(3) 0.031(3) -0.017(3) -0.038(3)
C114 0.039(3) 0.060(3) 0.042(3) 0.023(3) -0.010(2) -0.014(2)
C115 0.036(3) 0.074(4) 0.035(3) 0.021(3) -0.003(2) -0.013(3)
C116 0.035(3) 0.069(4) 0.028(2) 0.004(2) -0.003(2) -0.008(2)
C117 0.055(3) 0.088(4) 0.032(3) 0.005(3) 0.002(2) -0.010(3)
C118 0.056(3) 0.077(4) 0.037(3) -0.013(3) 0.006(2) -0.007(3)
C119 0.036(3) 0.059(3) 0.032(2) -0.005(2) -0.001(2) 0.001(2)
C120 0.034(2) 0.049(3) 0.039(3) -0.015(2) -0.001(2) 0.003(2)
C121 0.157(7) 0.052(4) 0.046(3) -0.004(3) -0.019(4) -0.013(4)
C122 0.142(7) 0.090(6) 0.130(7) -0.006(5) -0.079(6) -0.010(5)
C123 0.043(3) 0.024(2) 0.046(3) 0.004(2) -0.007(2) -0.0077(19)
C124 0.047(3) 0.054(3) 0.052(3) 0.018(2) -0.006(2) -0.015(2)
C125 0.048(3) 0.037(3) 0.029(2) -0.004(2) 0.001(2) -0.016(2)
C126 0.047(3) 0.036(3) 0.045(3) -0.004(2) 0.012(2) -0.006(2)
C127 0.056(3) 0.036(3) 0.044(3) 0.000(2) -0.005(2) -0.018(2)
C128 0.061(3) 0.052(3) 0.059(3) -0.005(3) -0.013(3) -0.025(3)
C129 0.026(5) 0.035(5) 0.051(5) 0.017(4) 0.001(4) -0.001(4)
C130 0.062(6) 0.044(5) 0.054(6) 0.004(4) -0.001(4) -0.017(4)
C131 0.142(6) 0.094(5) 0.055(4) 0.044(4) -0.031(4) -0.072(5)
C132 0.175(8) 0.084(5) 0.067(4) 0.046(4) -0.045(5) -0.052(5)
C133 0.076(4) 0.113(5) 0.039(3) 0.002(3) -0.003(3) -0.005(4)
C134 0.072(4) 0.124(6) 0.062(4) 0.027(4) 0.006(3) 0.020(4)
C135 0.095(5) 0.102(5) 0.059(4) -0.015(4) 0.006(3) -0.006(4)
C136 0.092(6) 0.133(7) 0.134(7) -0.068(6) 0.038(5) 0.000(5)
C137 0.051(3) 0.049(3) 0.040(3) -0.012(2) -0.003(2) 0.010(2)
C138 0.046(3) 0.042(3) 0.040(3) -0.015(2) -0.002(2) 0.004(2)
C139 0.061(3) 0.045(3) 0.050(3) -0.027(2) -0.014(3) 0.009(3)
C140 0.071(4) 0.070(4) 0.078(4) -0.039(3) -0.028(3) 0.013(3)
C141 0.068(4) 0.091(5) 0.120(6) -0.055(4) -0.002(4) -0.002(4)

loop_
_atom_type_symbol
_atom_type_description
_atom_type_scat_dispersion_real
_atom_type_scat_dispersion_imag
_atom_type_scat_source
C C 0.0033 0.0016 'International Tables Vol C Tables 4.2.6.8 and 6.1.1.4'
H H 0.0000 0.0000 'International Tables Vol C Tables 4.2.6.8 and 6.1.1.4'
N N 0.0061 0.0033 'International Tables Vol C Tables 4.2.6.8 and 6.1.1.4'
O O 0.0106 0.0060 'International Tables Vol C Tables 4.2.6.8 and 6.1.1.4'
Fe Fe 0.3463 0.8444 'International Tables Vol C Tables 4.2.6.8 and 6.1.1.4'

loop_
_geom_angle_atom_site_label_1
_geom_angle_atom_site_label_2
_geom_angle_atom_site_label_3
_geom_angle
_geom_angle_site_symmetry_1
_geom_angle_site_symmetry_3
_geom_angle_publ_flag
O1L Fe1 N3 102.34(12) . . ?
O1L Fe1 N4 100.17(13) . . ?
N3 Fe1 N4 90.19(14) . . ?
O1L Fe1 N2 106.66(13) . . ?
N3 Fe1 N2 85.91(14) . . ?
N4 Fe1 N2 153.10(13) . . ?
O1L Fe1 N1 97.42(12) . . ?
N3 Fe1 N1 160.19(13) . . ?
N4 Fe1 N1 84.99(13) . . ?
N2 Fe1 N1 89.74(13) . . ?
O8L Fe2 N5 107.69(12) . . ?
O8L Fe2 N8 105.83(12) . . ?
N5 Fe2 N8 85.91(13) . . ?
O8L Fe2 N6 99.57(12) . . ?
N5 Fe2 N6 88.96(12) . . ?
N8 Fe2 N6 154.46(13) . . ?
O8L Fe2 N7 94.60(12) . . ?
N5 Fe2 N7 157.69(13) . . ?
N8 Fe2 N7 89.01(14) . . ?
N6 Fe2 N7 86.31(13) . . ?
C1L O1L Fe1 126.7(3) . . ?
C7L O8L Fe2 128.5(2) . . ?
C4 N1 C1 106.1(3) . . ?
C4 N1 Fe1 123.7(3) . . ?
C1 N1 Fe1 128.0(3) . . ?
O3L N1L O2L 125.3(4) . . ?
O3L N1L C2L 117.7(5) . . ?
O2L N1L C2L 116.9(5) . . ?
C9 N2 C6 104.6(4) . . ?
C9 N2 Fe1 128.4(3) . . ?
C6 N2 Fe1 125.7(3) . . ?
O4L N2L O5L 126.0(4) . . ?
O4L N2L C4L 117.7(4) . . ?
O5L N2L C4L 116.3(5) . . ?
O6L N3L O7L 122.7(4) . . ?
O6L N3L C6L 119.9(4) . . ?
O7L N3L C6L 117.4(4) . . ?
C14 N3 C11 106.1(4) . . ?
C14 N3 Fe1 124.9(3) . . ?
C11 N3 Fe1 127.5(3) . . ?
C16 N4 C19 106.1(3) . . ?
C16 N4 Fe1 123.4(3) . . ?
C19 N4 Fe1 128.4(3) . . ?
O9L N4L O10L 123.9(4) . . ?
O9L N4L C8L 118.9(4) . . ?
O10L N4L C8L 117.2(4) . . ?
C104 N5 C101 106.0(3) . . ?
C104 N5 Fe2 124.8(3) . . ?
C101 N5 Fe2 127.8(3) . . ?
O11L N5L O12L 125.2(4) . . ?
O11L N5L C10L 117.5(5) . . ?
O12L N5L C10L 117.3(5) . . ?
O13L N6L O14L 124.2(4) . . ?
O13L N6L C12L 117.4(3) . . ?
O14L N6L C12L 118.4(4) . . ?
C106 N6 C109 105.0(3) . . ?
C106 N6 Fe2 126.3(2) . . ?
C109 N6 Fe2 126.2(2) . . ?
C111 N7 C114 106.4(4) . . ?
C111 N7 Fe2 126.2(3) . . ?
C114 N7 Fe2 125.7(3) . . ?
C116 N8 C119 106.2(4) . . ?
C116 N8 Fe2 124.7(3) . . ?
C119 N8 Fe2 128.6(3) . . ?
C138 N9 C38 110.2(4) . . ?
C138 N9 H9A 124.9 . . ?
C38 N9 H9A 124.9 . . ?
N1 C1 C20 123.1(3) . . ?
N1 C1 C2 108.6(3) . . ?
C20 C1 C2 128.1(3) . . ?
O1L C1L C2L 124.3(4) . . ?
O1L C1L C6L 122.1(4) . . ?
C2L C1L C6L 113.5(4) . . ?
C3 C2 C1 106.8(3) . . ?
C3 C2 C21 121.2(4) . . ?
C1 C2 C21 132.0(4) . . ?
C3L C2L C1L 124.2(4) . . ?
C3L C2L N1L 114.9(4) . . ?
C1L C2L N1L 120.9(4) . . ?
C2 C3 C4 108.0(4) . . ?
C2 C3 C23 128.5(4) . . ?
C4 C3 C23 123.5(4) . . ?
C2L C3L C4L 118.6(5) . . ?
C2L C3L H3LA 120.7 . . ?
C4L C3L H3LA 120.7 . . ?
C5 C4 N1 125.6(4) . . ?
C5 C4 C3 124.0(4) . . ?
N1 C4 C3 110.4(4) . . ?
C5L C4L C3L 121.4(4) . . ?
C5L C4L N2L 118.8(4) . . ?
C3L C4L N2L 119.8(5) . . ?
C6 C5 C4 128.8(4) . . ?
C6 C5 H5A 115.6 . . ?
C4 C5 H5A 115.6 . . ?
C6L C5L C4L 119.4(4) . . ?
C6L C5L H5LA 120.3 . . ?
C4L C5L H5LA 120.3 . . ?
C5L C6L C1L 122.7(4) . . ?
C5L C6L N3L 116.2(4) . . ?
C1L C6L N3L 121.1(4) . . ?
C5 C6 N2 123.5(4) . . ?
C5 C6 C7 124.8(4) . . ?
N2 C6 C7 111.7(4) . . ?
O8L C7L C8L 123.5(4) . . ?
O8L C7L C12L 122.9(4) . . ?
C8L C7L C12L 113.6(4) . . ?
C8 C7 C6 105.7(4) . . ?
C8 C7 C25 129.3(4) . . ?
C6 C7 C25 124.8(4) . . ?
C9L C8L C7L 123.2(4) . . ?
C9L C8L N4L 116.3(4) . . ?
C7L C8L N4L 120.5(4) . . ?
C7 C8 C9 107.8(4) . . ?
C7 C8 C27 127.0(5) . . ?
C9 C8 C27 125.1(4) . . ?
N2 C9 C10 123.6(4) . . ?
N2 C9 C8 110.3(4) . . ?
C10 C9 C8 126.1(4) . . ?
C10L C9L C8L 118.8(4) . . ?
C10L C9L H9LA 120.6 . . ?
C8L C9L H9LA 120.6 . . ?
C11L C10L C9L 122.2(4) . . ?
C11L C10L N5L 118.6(4) . . ?
C9L C10L N5L 119.1(4) . . ?
C11 C10 C9 126.1(4) . . ?
C11 C10 H10A 117.0 . . ?
C9 C10 H10A 117.0 . . ?
C10L C11L C12L 118.3(4) . . ?
C10L C11L H11A 120.8 . . ?
C12L C11L H11A 120.8 . . ?
C10 C11 N3 124.1(4) . . ?
C10 C11 C12 126.1(4) . . ?
N3 C11 C12 109.7(4) . . ?
C11L C12L C7L 123.7(4) . . ?
C11L C12L N6L 115.5(4) . . ?
C7L C12L N6L 120.8(4) . . ?
C13 C12 C11 107.4(4) . . ?
C13 C12 C29 128.5(4) . . ?
C11 C12 C29 124.1(5) . . ?
C12 C13 C14 106.8(4) . . ?
C12 C13 C31 129.7(4) . . ?
C14 C13 C31 123.4(5) . . ?
C15 C14 N3 124.4(4) . . ?
C15 C14 C13 125.6(4) . . ?
N3 C14 C13 109.9(4) . . ?
C14 C15 C16 127.5(4) . . ?
C14 C15 H15A 116.3 . . ?
C16 C15 H15A 116.3 . . ?
N4 C16 C15 126.1(4) . . ?
N4 C16 C17 110.3(4) . . ?
C15 C16 C17 123.5(4) . . ?
C18 C17 C16 107.8(4) . . ?
C18 C17 C33 128.6(4) . . ?
C16 C17 C33 123.3(4) . . ?
C17 C18 C19 106.4(4) . . ?
C17 C18 C35 121.3(4) . . ?
C19 C18 C35 132.1(4) . . ?
N4 C19 C20 124.2(3) . . ?
N4 C19 C18 109.2(3) . . ?
C20 C19 C18 126.5(4) . . ?
C1 C20 C19 124.2(4) . . ?
C1 C20 C37 117.7(3) . . ?
C19 C20 C37 118.0(4) . . ?
C22 C21 C2 113.0(4) . . ?
C22 C21 H21A 109.0 . . ?
C2 C21 H21A 109.0 . . ?
C22 C21 H21B 109.0 . . ?
C2 C21 H21B 109.0 . . ?
H21A C21 H21B 107.8 . . ?
C21 C22 H22A 109.5 . . ?
C21 C22 H22B 109.5 . . ?
H22A C22 H22B 109.5 . . ?
C21 C22 H22C 109.5 . . ?
H22A C22 H22C 109.5 . . ?
H22B C22 H22C 109.5 . . ?
C24 C23 C3 108.8(4) . . ?
C24 C23 H23A 109.9 . . ?
C3 C23 H23A 109.9 . . ?
C24 C23 H23B 109.9 . . ?
C3 C23 H23B 109.9 . . ?
H23A C23 H23B 108.3 . . ?
C23 C24 H24A 109.5 . . ?
C23 C24 H24B 109.5 . . ?
H24A C24 H24B 109.5 . . ?
C23 C24 H24C 109.5 . . ?
H24A C24 H24C 109.5 . . ?
H24B C24 H24C 109.5 . . ?
C7 C25 C26 112.9(4) . . ?
C7 C25 H25A 109.0 . . ?
C26 C25 H25A 109.0 . . ?
C7 C25 H25B 109.0 . . ?
C26 C25 H25B 109.0 . . ?
H25A C25 H25B 107.8 . . ?
C25 C26 H26A 109.5 . . ?
C25 C26 H26B 109.5 . . ?
H26A C26 H26B 109.5 . . ?
C25 C26 H26C 109.5 . . ?
H26A C26 H26C 109.5 . . ?
H26B C26 H26C 109.5 . . ?
C8 C27 C28 111.2(4) . . ?
C8 C27 H27A 109.4 . . ?
C28 C27 H27A 109.4 . . ?
C8 C27 H27B 109.4 . . ?
C28 C27 H27B 109.4 . . ?
H27A C27 H27B 108.0 . . ?
C27 C28 H28A 109.5 . . ?
C27 C28 H28B 109.5 . . ?
H28A C28 H28B 109.5 . . ?
C27 C28 H28C 109.5 . . ?
H28A C28 H28C 109.5 . . ?
H28B C28 H28C 109.5 . . ?
C12 C29 C30 113.1(4) . . ?
C12 C29 H29A 109.0 . . ?
C30 C29 H29A 109.0 . . ?
C12 C29 H29B 109.0 . . ?
C30 C29 H29B 109.0 . . ?
H29A C29 H29B 107.8 . . ?
C29 C30 H30A 109.5 . . ?
C29 C30 H30B 109.5 . . ?
H30A C30 H30B 109.5 . . ?
C29 C30 H30C 109.5 . . ?
H30A C30 H30C 109.5 . . ?
H30B C30 H30C 109.5 . . ?
C13 C31 C32 112.2(4) . . ?
C13 C31 H31A 109.2 . . ?
C32 C31 H31A 109.2 . . ?
C13 C31 H31B 109.2 . . ?
C32 C31 H31B 109.2 . . ?
H31A C31 H31B 107.9 . . ?
C31 C32 H32A 109.5 . . ?
C31 C32 H32B 109.5 . . ?
H32A C32 H32B 109.5 . . ?
C31 C32 H32C 109.5 . . ?
H32A C32 H32C 109.5 . . ?
H32B C32 H32C 109.5 . . ?
C17 C33 C34 110.4(4) . . ?
C17 C33 H33A 109.6 . . ?
C34 C33 H33A 109.6 . . ?
C17 C33 H33B 109.6 . . ?
C34 C33 H33B 109.6 . . ?
H33A C33 H33B 108.1 . . ?
C33 C34 H34A 109.5 . . ?
C33 C34 H34B 109.5 . . ?
H34A C34 H34B 109.5 . . ?
C33 C34 H34C 109.5 . . ?
H34A C34 H34C 109.5 . . ?
H34B C34 H34C 109.5 . . ?
C18 C35 C36 111.9(5) . . ?
C18 C35 H35A 109.2 . . ?
C36 C35 H35A 109.2 . . ?
C18 C35 H35B 109.2 . . ?
C36 C35 H35B 109.2 . . ?
H35A C35 H35B 107.9 . . ?
C35 C36 H36A 109.5 . . ?
C35 C36 H36B 109.5 . . ?
H36A C36 H36B 109.5 . . ?
C35 C36 H36C 109.5 . . ?
H36A C36 H36C 109.5 . . ?
H36B C36 H36C 109.5 . . ?
C38 C37 C20 119.8(4) . . ?
C38 C37 H37A 107.4 . . ?
C20 C37 H37A 107.4 . . ?
C38 C37 H37B 107.4 . . ?
C20 C37 H37B 107.4 . . ?
H37A C37 H37B 106.9 . . ?
N9 C38 C39 107.0(4) . . ?
N9 C38 C37 123.8(4) . . ?
C39 C38 C37 128.9(4) . . ?
C38 C39 C139 107.9(4) . . ?
C38 C39 C40 124.5(4) . . ?
C139 C39 C40 127.5(4) . . ?
C41 C40 C39 113.7(5) . . ?
C41 C40 H40A 108.8 . . ?
C39 C40 H40A 108.8 . . ?
C41 C40 H40B 108.8 . . ?
C39 C40 H40B 108.8 . . ?
H40A C40 H40B 107.7 . . ?
C40 C41 H41A 109.5 . . ?
C40 C41 H41B 109.5 . . ?
H41A C41 H41B 109.5 . . ?
C40 C41 H41C 109.5 . . ?
H41A C41 H41C 109.5 . . ?
H41B C41 H41C 109.5 . . ?
N5 C101 C120 123.6(4) . . ?
N5 C101 C102 109.0(4) . . ?
C120 C101 C102 127.1(4) . . ?
C103 C102 C101 107.0(4) . . ?
C103 C102 C121 122.6(4) . . ?
C101 C102 C121 130.0(4) . . ?
C102 C103 C104 107.8(4) . . ?
C102 C103 C123 127.7(4) . . ?
C104 C103 C123 124.4(4) . . ?
C105 C104 N5 126.0(4) . . ?
C105 C104 C103 123.8(4) . . ?
N5 C104 C103 110.1(3) . . ?
C104 C105 C106 127.4(4) . . ?
C104 C105 H10B 116.3 . . ?
C106 C105 H10B 116.3 . . ?
C105 C106 N6 123.5(4) . . ?
C105 C106 C107 125.9(3) . . ?
N6 C106 C107 110.6(3) . . ?
C108 C107 C106 107.1(3) . . ?
C108 C107 C125 127.7(4) . . ?
C106 C107 C125 125.1(3) . . ?
C107 C108 C109 106.4(4) . . ?
C107 C108 C127 128.3(4) . . ?
C109 C108 C127 125.3(4) . . ?
C110 C109 N6 124.5(4) . . ?
C110 C109 C108 124.6(4) . . ?
N6 C109 C108 110.9(3) . . ?
C109 C110 C111 126.5(4) . . ?
C109 C110 H11B 116.8 . . ?
C111 C110 H11B 116.8 . . ?
N7 C111 C110 124.4(4) . . ?
N7 C111 C112 109.8(4) . . ?
C110 C111 C112 125.8(5) . . ?
C113 C112 C29B 120.6(8) . . ?
C113 C112 C111 107.2(5) . . ?
C29B C112 C111 125.8(8) . . ?
C113 C112 C129 129.8(5) . . ?
C111 C112 C129 122.5(5) . . ?
C112 C113 C114 107.4(4) . . ?
C112 C113 C131 128.7(5) . . ?
C114 C113 C131 123.8(5) . . ?
C115 C114 N7 124.0(4) . . ?
C115 C114 C113 126.8(4) . . ?
N7 C114 C113 109.2(5) . . ?
C114 C115 C116 128.3(4) . . ?
C114 C115 H11C 115.8 . . ?
C116 C115 H11C 115.8 . . ?
N8 C116 C115 125.5(4) . . ?
N8 C116 C117 110.0(4) . . ?
C115 C116 C117 124.5(4) . . ?
C118 C117 C116 107.9(4) . . ?
C118 C117 C133 126.1(5) . . ?
C116 C117 C133 126.0(5) . . ?
C117 C118 C119 106.6(5) . . ?
C117 C118 C135 121.7(5) . . ?
C119 C118 C135 131.4(5) . . ?
N8 C119 C120 124.1(4) . . ?
N8 C119 C118 109.2(4) . . ?
C120 C119 C118 126.6(5) . . ?
C119 C120 C101 124.6(4) . . ?
C119 C120 C137 118.2(4) . . ?
C101 C120 C137 117.2(4) . . ?
C122 C121 C102 112.8(6) . . ?
C122 C121 H12A 109.0 . . ?
C102 C121 H12A 109.0 . . ?
C122 C121 H12B 109.0 . . ?
C102 C121 H12B 109.0 . . ?
H12A C121 H12B 107.8 . . ?
C121 C122 H12C 109.5 . . ?
C121 C122 H12D 109.5 . . ?
H12C C122 H12D 109.5 . . ?
C121 C122 H12E 109.5 . . ?
H12C C122 H12E 109.5 . . ?
H12D C122 H12E 109.5 . . ?
C103 C123 C124 112.7(3) . . ?
C103 C123 H12F 109.1 . . ?
C124 C123 H12F 109.1 . . ?
C103 C123 H12G 109.1 . . ?
C124 C123 H12G 109.1 . . ?
H12F C123 H12G 107.8 . . ?
C123 C124 H12H 109.5 . . ?
C123 C124 H12I 109.5 . . ?
H12H C124 H12I 109.5 . . ?
C123 C124 H12J 109.5 . . ?
H12H C124 H12J 109.5 . . ?
H12I C124 H12J 109.5 . . ?
C107 C125 C126 112.7(3) . . ?
C107 C125 H12K 109.0 . . ?
C126 C125 H12K 109.0 . . ?
C107 C125 H12L 109.0 . . ?
C126 C125 H12L 109.0 . . ?
H12K C125 H12L 107.8 . . ?
C125 C126 H12M 109.5 . . ?
C125 C126 H12N 109.5 . . ?
H12M C126 H12N 109.5 . . ?
C125 C126 H12O 109.5 . . ?
H12M C126 H12O 109.5 . . ?
H12N C126 H12O 109.5 . . ?
C108 C127 C128 112.4(4) . . ?
C108 C127 H12P 109.1 . . ?
C128 C127 H12P 109.1 . . ?
C108 C127 H12Q 109.1 . . ?
C128 C127 H12Q 109.1 . . ?
H12P C127 H12Q 107.8 . . ?
C127 C128 H12R 109.5 . . ?
C127 C128 H12S 109.5 . . ?
H12R C128 H12S 109.5 . . ?
C127 C128 H12T 109.5 . . ?
H12R C128 H12T 109.5 . . ?
H12S C128 H12T 109.5 . . ?
C130 C129 C112 109.2(7) . . ?
C130 C129 H12U 109.8 . . ?
C112 C129 H12U 109.8 . . ?
C130 C129 H12V 109.8 . . ?
C112 C129 H12V 109.8 . . ?
H12U C129 H12V 108.3 . . ?
C129 C130 H13C 109.5 . . ?
C129 C130 H13D 109.5 . . ?
H13C C130 H13D 109.5 . . ?
C129 C130 H13E 109.5 . . ?
H13C C130 H13E 109.5 . . ?
H13D C130 H13E 109.5 . . ?
C112 C29B C30B 95.5(13) . . ?
C112 C29B H29C 112.6 . . ?
C30B C29B H29C 112.6 . . ?
C112 C29B H29D 112.6 . . ?
C30B C29B H29D 112.6 . . ?
H29C C29B H29D 110.1 . . ?
C29B C30B H30D 109.5 . . ?
C29B C30B H30E 109.5 . . ?
H30D C30B H30E 109.5 . . ?
C29B C30B H30F 109.5 . . ?
H30D C30B H30F 109.5 . . ?
H30E C30B H30F 109.5 . . ?
C132 C131 C113 112.2(6) . . ?
C132 C131 H13F 109.2 . . ?
C113 C131 H13F 109.2 . . ?
C132 C131 H13G 109.2 . . ?
C113 C131 H13G 109.2 . . ?
H13F C131 H13G 107.9 . . ?
C131 C132 H13H 109.5 . . ?
C131 C132 H13I 109.5 . . ?
H13H C132 H13I 109.5 . . ?
C131 C132 H13J 109.5 . . ?
H13H C132 H13J 109.5 . . ?
H13I C132 H13J 109.5 . . ?
C134 C133 C117 110.0(5) . . ?
C134 C133 H13K 109.7 . . ?
C117 C133 H13K 109.7 . . ?
C134 C133 H13L 109.7 . . ?
C117 C133 H13L 109.7 . . ?
H13K C133 H13L 108.2 . . ?
C133 C134 H13M 109.5 . . ?
C133 C134 H13N 109.5 . . ?
H13M C134 H13N 109.5 . . ?
C133 C134 H13O 109.5 . . ?
H13M C134 H13O 109.5 . . ?
H13N C134 H13O 109.5 . . ?
C118 C135 C136 110.8(5) . . ?
C118 C135 H13P 109.5 . . ?
C136 C135 H13P 109.5 . . ?
C118 C135 H13Q 109.5 . . ?
C136 C135 H13Q 109.5 . . ?
H13P C135 H13Q 108.1 . . ?
C135 C136 H13R 109.5 . . ?
C135 C136 H13S 109.5 . . ?
H13R C136 H13S 109.5 . . ?
C135 C136 H13T 109.5 . . ?
H13R C136 H13T 109.5 . . ?
H13S C136 H13T 109.5 . . ?
C138 C137 C120 117.4(4) . . ?
C138 C137 H13A 108.0 . . ?
C120 C137 H13A 108.0 . . ?
C138 C137 H13B 108.0 . . ?
C120 C137 H13B 108.0 . . ?
H13A C137 H13B 107.2 . . ?
N9 C138 C139 106.8(4) . . ?
N9 C138 C137 123.9(4) . . ?
C139 C138 C137 129.0(4) . . ?
C39 C139 C138 108.1(4) . . ?
C39 C139 C140 126.9(5) . . ?
C138 C139 C140 125.0(5) . . ?
C141 C140 C139 112.1(5) . . ?
C141 C140 H14A 109.2 . . ?
C139 C140 H14A 109.2 . . ?
C141 C140 H14B 109.2 . . ?
C139 C140 H14B 109.2 . . ?
H14A C140 H14B 107.9 . . ?
C140 C141 H14C 109.5 . . ?
C140 C141 H14D 109.5 . . ?
H14C C141 H14D 109.5 . . ?
C140 C141 H14E 109.5 . . ?
H14C C141 H14E 109.5 . . ?
H14D C141 H14E 109.5 . . ?

loop_
_geom_bond_atom_site_label_1
_geom_bond_atom_site_label_2
_geom_bond_distance
_geom_bond_site_symmetry_2
_geom_bond_publ_flag
Fe1 O1L 1.911(3) . ?
Fe1 N3 2.047(3) . ?
Fe1 N4 2.053(3) . ?
Fe1 N2 2.057(4) . ?
Fe1 N1 2.060(3) . ?
Fe2 O8L 1.918(3) . ?
Fe2 N5 2.047(3) . ?
Fe2 N8 2.061(4) . ?
Fe2 N6 2.062(3) . ?
Fe2 N7 2.071(3) . ?
O1L C1L 1.282(5) . ?
O2L N1L 1.232(5) . ?
O3L N1L 1.226(5) . ?
O4L N2L 1.209(5) . ?
O5L N2L 1.233(5) . ?
O6L N3L 1.216(5) . ?
O7L N3L 1.231(5) . ?
O8L C7L 1.287(4) . ?
O9L N4L 1.222(5) . ?
O10L N4L 1.230(5) . ?
O11L N5L 1.222(5) . ?
O12L N5L 1.227(5) . ?
O13L N6L 1.225(4) . ?
O14L N6L 1.228(4) . ?
N1 C4 1.377(5) . ?
N1 C1 1.388(5) . ?
N1L C2L 1.487(6) . ?
N2 C9 1.376(5) . ?
N2 C6 1.379(5) . ?
N2L C4L 1.464(6) . ?
N3L C6L 1.460(6) . ?
N3 C14 1.373(5) . ?
N3 C11 1.385(5) . ?
N4 C16 1.379(5) . ?
N4 C19 1.384(5) . ?
N4L C8L 1.468(6) . ?
N5 C104 1.384(5) . ?
N5 C101 1.389(5) . ?
N5L C10L 1.480(6) . ?
N6L C12L 1.463(5) . ?
N6 C106 1.378(5) . ?
N6 C109 1.380(5) . ?
N7 C111 1.373(6) . ?
N7 C114 1.379(5) . ?
N8 C116 1.383(5) . ?
N8 C119 1.387(6) . ?
N9 C138 1.373(5) . ?
N9 C38 1.384(5) . ?
N9 H9A 0.8800 . ?
C1 C20 1.403(5) . ?
C1 C2 1.466(5) . ?
C1L C2L 1.411(6) . ?
C1L C6L 1.444(6) . ?
C2 C3 1.347(6) . ?
C2 C21 1.516(6) . ?
C2L C3L 1.372(6) . ?
C3 C4 1.422(6) . ?
C3 C23 1.524(6) . ?
C3L C4L 1.379(6) . ?
C3L H3LA 0.9500 . ?
C4 C5 1.372(6) . ?
C4L C5L 1.374(6) . ?
C5 C6 1.371(6) . ?
C5 H5A 0.9500 . ?
C5L C6L 1.370(6) . ?
C5L H5LA 0.9500 . ?
C6 C7 1.436(6) . ?
C7L C8L 1.411(6) . ?
C7L C12L 1.431(6) . ?
C7 C8 1.351(6) . ?
C7 C25 1.497(7) . ?
C8L C9L 1.382(6) . ?
C8 C9 1.440(6) . ?
C8 C27 1.516(6) . ?
C9 C10 1.395(6) . ?
C9L C10L 1.367(6) . ?
C9L H9LA 0.9500 . ?
C10L C11L 1.365(6) . ?
C10 C11 1.367(6) . ?
C10 H10A 0.9500 . ?
C11L C12L 1.371(5) . ?
C11L H11A 0.9500 . ?
C11 C12 1.442(6) . ?
C12 C13 1.351(7) . ?
C12 C29 1.499(6) . ?
C13 C14 1.454(6) . ?
C13 C31 1.501(6) . ?
C14 C15 1.365(6) . ?
C15 C16 1.391(6) . ?
C15 H15A 0.9500 . ?
C16 C17 1.424(6) . ?
C17 C18 1.361(6) . ?
C17 C33 1.505(6) . ?
C18 C19 1.460(6) . ?
C18 C35 1.509(7) . ?
C19 C20 1.412(5) . ?
C20 C37 1.496(5) . ?
C21 C22 1.496(7) . ?
C21 H21A 0.9900 . ?
C21 H21B 0.9900 . ?
C22 H22A 0.9800 . ?
C22 H22B 0.9800 . ?
C22 H22C 0.9800 . ?
C23 C24 1.489(6) . ?
C23 H23A 0.9900 . ?
C23 H23B 0.9900 . ?
C24 H24A 0.9800 . ?
C24 H24B 0.9800 . ?
C24 H24C 0.9800 . ?
C25 C26 1.527(7) . ?
C25 H25A 0.9900 . ?
C25 H25B 0.9900 . ?
C26 H26A 0.9800 . ?
C26 H26B 0.9800 . ?
C26 H26C 0.9800 . ?
C27 C28 1.529(7) . ?
C27 H27A 0.9900 . ?
C27 H27B 0.9900 . ?
C28 H28A 0.9800 . ?
C28 H28B 0.9800 . ?
C28 H28C 0.9800 . ?
C29 C30 1.533(7) . ?
C29 H29A 0.9900 . ?
C29 H29B 0.9900 . ?
C30 H30A 0.9800 . ?
C30 H30B 0.9800 . ?
C30 H30C 0.9800 . ?
C31 C32 1.524(6) . ?
C31 H31A 0.9900 . ?
C31 H31B 0.9900 . ?
C32 H32A 0.9800 . ?
C32 H32B 0.9800 . ?
C32 H32C 0.9800 . ?
C33 C34 1.526(7) . ?
C33 H33A 0.9900 . ?
C33 H33B 0.9900 . ?
C34 H34A 0.9800 . ?
C34 H34B 0.9800 . ?
C34 H34C 0.9800 . ?
C35 C36 1.573(9) . ?
C35 H35A 0.9900 . ?
C35 H35B 0.9900 . ?
C36 H36A 0.9800 . ?
C36 H36B 0.9800 . ?
C36 H36C 0.9800 . ?
C37 C38 1.449(6) . ?
C37 H37A 0.9900 . ?
C37 H37B 0.9900 . ?
C38 C39 1.394(6) . ?
C39 C139 1.398(6) . ?
C39 C40 1.515(7) . ?
C40 C41 1.500(9) . ?
C40 H40A 0.9900 . ?
C40 H40B 0.9900 . ?
C41 H41A 0.9800 . ?
C41 H41B 0.9800 . ?
C41 H41C 0.9800 . ?
C101 C120 1.408(6) . ?
C101 C102 1.460(6) . ?
C102 C103 1.351(6) . ?
C102 C121 1.549(7) . ?
C103 C104 1.431(5) . ?
C103 C123 1.496(6) . ?
C104 C105 1.378(5) . ?
C105 C106 1.378(5) . ?
C105 H10B 0.9500 . ?
C106 C107 1.436(5) . ?
C107 C108 1.361(5) . ?
C107 C125 1.496(5) . ?
C108 C109 1.438(6) . ?
C108 C127 1.486(6) . ?
C109 C110 1.373(5) . ?
C110 C111 1.381(6) . ?
C110 H11B 0.9500 . ?
C111 C112 1.443(6) . ?
C112 C113 1.343(7) . ?
C112 C29B 1.397(18) . ?
C112 C129 1.614(11) . ?
C113 C114 1.449(7) . ?
C113 C131 1.512(7) . ?
C114 C115 1.356(7) . ?
C115 C116 1.384(7) . ?
C115 H11C 0.9500 . ?
C116 C117 1.428(7) . ?
C117 C118 1.359(7) . ?
C117 C133 1.525(7) . ?
C118 C119 1.457(6) . ?
C118 C135 1.515(8) . ?
C119 C120 1.403(6) . ?
C120 C137 1.506(6) . ?
C121 C122 1.416(9) . ?
C121 H12A 0.9900 . ?
C121 H12B 0.9900 . ?
C122 H12C 0.9800 . ?
C122 H12D 0.9800 . ?
C122 H12E 0.9800 . ?
C123 C124 1.515(6) . ?
C123 H12F 0.9900 . ?
C123 H12G 0.9900 . ?
C124 H12H 0.9800 . ?
C124 H12I 0.9800 . ?
C124 H12J 0.9800 . ?
C125 C126 1.523(6) . ?
C125 H12K 0.9900 . ?
C125 H12L 0.9900 . ?
C126 H12M 0.9800 . ?
C126 H12N 0.9800 . ?
C126 H12O 0.9800 . ?
C127 C128 1.523(6) . ?
C127 H12P 0.9900 . ?
C127 H12Q 0.9900 . ?
C128 H12R 0.9800 . ?
C128 H12S 0.9800 . ?
C128 H12T 0.9800 . ?
C129 C130 1.485(12) . ?
C129 H12U 0.9900 . ?
C129 H12V 0.9900 . ?
C130 H13C 0.9800 . ?
C130 H13D 0.9800 . ?
C130 H13E 0.9800 . ?
C29B C30B 1.55(3) . ?
C29B H29C 0.9900 . ?
C29B H29D 0.9900 . ?
C30B H30D 0.9800 . ?
C30B H30E 0.9800 . ?
C30B H30F 0.9800 . ?
C131 C132 1.499(9) . ?
C131 H13F 0.9900 . ?
C131 H13G 0.9900 . ?
C132 H13H 0.9800 . ?
C132 H13I 0.9800 . ?
C132 H13J 0.9800 . ?
C133 C134 1.481(8) . ?
C133 H13K 0.9900 . ?
C133 H13L 0.9900 . ?
C134 H13M 0.9800 . ?
C134 H13N 0.9800 . ?
C134 H13O 0.9800 . ?
C135 C136 1.567(9) . ?
C135 H13P 0.9900 . ?
C135 H13Q 0.9900 . ?
C136 H13R 0.9800 . ?
C136 H13S 0.9800 . ?
C136 H13T 0.9800 . ?
C137 C138 1.454(6) . ?
C137 H13A 0.9900 . ?
C137 H13B 0.9900 . ?
C138 C139 1.402(6) . ?
C139 C140 1.527(7) . ?
C140 C141 1.492(8) . ?
C140 H14A 0.9900 . ?
C140 H14B 0.9900 . ?
C141 H14C 0.9800 . ?
C141 H14D 0.9800 . ?
C141 H14E 0.9800 . ?

loop_
_geom_hbond_atom_site_label_D
_geom_hbond_atom_site_label_H
_geom_hbond_atom_site_label_A
_geom_hbond_distance_DH
_geom_hbond_distance_HA
_geom_hbond_distance_DA
_geom_hbond_angle_DHA
_geom_hbond_site_symmetry_A
_geom_hbond_publ_flag
N9 H9A O13L 0.88 2.06 2.937(5) 171.4 . yes
